data_4104769
loop_
_publ_author_name
'Mathieu Branca'
'S\'ebastien Pena'
'R\'egis Guillot'
'Didier Gori'
'Val\'erie Alezra'
'Cyrille Kouklovsky'

_publ_contact_author_address
;Laboratoire de Chimie des Proc\'ed\'es et Substances Naturelles,
ICMMO, 
CNRS UMR 8182,
B\^at 410, 
Univ. Paris-Sud,
F-91405 Orsay. 
;
_publ_contact_author_email valezra@icmo.u-psud.fr
_publ_contact_author_fax '(00) 33 1 69 15 46 7'
_publ_contact_author_name 'Val\'erie Alezra'
_publ_contact_author_phone '(00) 33 1 69 15 76 5'
_publ_section_title
;
 Memory of Chirality of Tertiary Aromatic Amides: A Simple and Efficient
 Method for the Enantioselective Synthesis of Quaternary \a-Amino Acids
;
_journal_name_full 'Journal of the American Chemical Society'
_journal_page_first 10711
_journal_page_last 10718
_journal_paper_doi 10.1021/ja9039604
_journal_volume 131
_journal_year 2009
_chemical_absolute_configuration ad
_chemical_formula_moiety 'C19 H19 N O3'
_chemical_formula_sum 'C19 H19 N O3'
_chemical_formula_weight 309.35
_space_group_IT_number 19
_symmetry_cell_setting orthorhombic
_symmetry_Int_Tables_number 19
_symmetry_space_group_name_Hall 'P 2ac 2ab'
_symmetry_space_group_name_H-M 'P 21 21 21'
_atom_sites_solution_hydrogens geom
_atom_sites_solution_primary direct
_atom_sites_solution_secondary difmap
_audit_creation_method SHELXL-97
_cell_angle_alpha 90.00
_cell_angle_beta 90.00
_cell_angle_gamma 90.00
_cell_formula_units_Z 4
_cell_length_a 6.6925(6)
_cell_length_b 11.4684(10)
_cell_length_c 20.9665(18)
_cell_measurement_reflns_used 8054
_cell_measurement_temperature 100(1)
_cell_measurement_theta_max 36.14
_cell_measurement_theta_min 3.20
_cell_volume 1609.2(2)
_computing_cell_refinement 'Bruker SMART'
_computing_data_collection 'Bruker SMART'
_computing_data_reduction 'Bruker SAINT'
_computing_structure_refinement 'SHELXL-97 (Sheldrick, 1997)'
_computing_structure_solution 'SHELXS-97 (Sheldrick, 1997)'
_diffrn_ambient_temperature 100(1)
_diffrn_measured_fraction_theta_full 0.998
_diffrn_measured_fraction_theta_max 0.873
_diffrn_measurement_device_type 'CCD area detector'
_diffrn_measurement_method 'phi and omega scans'
_diffrn_radiation_monochromator graphite
_diffrn_radiation_probe x-ray
_diffrn_radiation_type MoK\a
_diffrn_radiation_wavelength 0.71073
_diffrn_reflns_av_R_equivalents 0.0245
_diffrn_reflns_av_sigmaI/netI 0.0186
_diffrn_reflns_limit_h_max 11
_diffrn_reflns_limit_h_min -11
_diffrn_reflns_limit_k_max 12
_diffrn_reflns_limit_k_min -18
_diffrn_reflns_limit_l_max 34
_diffrn_reflns_limit_l_min -34
_diffrn_reflns_number 39435
_diffrn_reflns_theta_full 25.00
_diffrn_reflns_theta_max 36.48
_diffrn_reflns_theta_min 1.94
_diffrn_source 'fine-focus sealed tube'
_diffrn_source_type 'X8 APEX II kappa Bruker ICMMO'
_exptl_absorpt_coefficient_mu 0.086
_exptl_absorpt_correction_T_max 0.992
_exptl_absorpt_correction_T_min 0.985
_exptl_absorpt_correction_type psi-scan
_exptl_absorpt_process_details SADABS
_exptl_crystal_colour colorless
_exptl_crystal_density_diffrn 1.277
_exptl_crystal_description prism
_exptl_crystal_F_000 656
_exptl_crystal_size_max 0.200
_exptl_crystal_size_mid 0.110
_exptl_crystal_size_min 0.080
_refine_diff_density_max 0.434
_refine_diff_density_min -0.256
_refine_diff_density_rms 0.060
_refine_ls_abs_structure_details 'Flack H D (1983), Acta Cryst. A39, 876-881'
_refine_ls_abs_structure_Flack 0.2(2)
_refine_ls_extinction_method none
_refine_ls_goodness_of_fit_ref 1.096
_refine_ls_hydrogen_treatment constr
_refine_ls_matrix_type full
_refine_ls_number_parameters 210
_refine_ls_number_reflns 6847
_refine_ls_number_restraints 0
_refine_ls_restrained_S_all 1.096
_refine_ls_R_factor_all 0.0426
_refine_ls_R_factor_gt 0.0382
_refine_ls_shift/su_max 0.003
_refine_ls_shift/su_mean 0.000
_refine_ls_structure_factor_coef Fsqd
_refine_ls_weighting_details 'calc w=1/[\s^2^(Fo^2^)+(0.0569P)^2^+0.2283P] where P=(Fo^2^+2Fc^2^)/3'
_refine_ls_weighting_scheme calc
_refine_ls_wR_factor_gt 0.0952
_refine_ls_wR_factor_ref 0.0989
_reflns_number_gt 6426
_reflns_number_total 6847
_reflns_threshold_expression >2sigma(I)
_cod_data_source_file ja9039604_si_002.cif
_cod_data_source_block 453GuillotICMMO
_cod_database_code 4104769

loop_
_symmetry_equiv_pos_as_xyz
'x, y, z'
'-x+1/2, -y, z+1/2'
'-x, y+1/2, -z+1/2'
'x+1/2, -y+1/2, -z'

loop_
_atom_site_label
_atom_site_type_symbol
_atom_site_fract_x
_atom_site_fract_y
_atom_site_fract_z
_atom_site_U_iso_or_equiv
_atom_site_adp_type
_atom_site_occupancy
_atom_site_symmetry_multiplicity
_atom_site_calc_flag
_atom_site_refinement_flags
C13 C 0.11310(12) 0.32082(7) 0.23643(3) 0.01184(13) Uani 1 1 d .
C12 C 0.20642(11) 0.23976(7) 0.28403(3) 0.01131(13) Uani 1 1 d .
C16 C -0.12349(12) 0.34082(8) 0.14799(4) 0.01323(14) Uani 1 1 d .
H16 H -0.1608 0.4119 0.1710 0.016 Uiso 1 1 calc R
C10 C 0.45844(13) 0.09403(8) 0.30656(4) 0.01719(15) Uani 1 1 d .
H10 H 0.5562 0.0424 0.2925 0.021 Uiso 1 1 calc R
C7 C 0.15971(12) 0.24927(8) 0.34925(3) 0.01269(13) Uani 1 1 d .
C11 C 0.35185(12) 0.16159(8) 0.26312(4) 0.01408(13) Uani 1 1 d .
H11 H 0.3779 0.1545 0.2197 0.017 Uiso 1 1 calc R
C8 C 0.26786(14) 0.18046(9) 0.39214(4) 0.01678(15) Uani 1 1 d .
H8 H 0.2397 0.1854 0.4355 0.020 Uiso 1 1 calc R
C6 C -0.00161(13) 0.32659(8) 0.37313(4) 0.01407(13) Uani 1 1 d .
C15 C -0.30403(12) 0.26188(9) 0.14216(4) 0.01564(15) Uani 1 1 d .
C14 C -0.05951(12) 0.14948(8) 0.18843(4) 0.01427(14) Uani 1 1 d .
H14A H 0.0207 0.1019 0.1600 0.017 Uiso 1 1 calc R
H14B H -0.0524 0.1171 0.2311 0.017 Uiso 1 1 calc R
C17 C -0.04360(13) 0.37325(9) 0.08172(4) 0.01680(15) Uani 1 1 d .
H17 H -0.1529 0.4103 0.0581 0.020 Uiso 1 1 calc R
C5 C -0.18708(13) 0.33234(9) 0.34277(4) 0.01801(16) Uani 1 1 d .
H5 H -0.2103 0.2869 0.3068 0.022 Uiso 1 1 calc R
C9 C 0.41646(13) 0.10491(9) 0.37135(4) 0.01853(16) Uani 1 1 d .
H9 H 0.4884 0.0613 0.4009 0.022 Uiso 1 1 calc R
C18 C 0.02100(15) 0.26578(10) 0.04426(4) 0.02165(17) Uani 1 1 d .
H18A H 0.0544 0.2880 0.0014 0.032 Uiso 1 1 calc R
H18B H -0.0864 0.2103 0.0434 0.032 Uiso 1 1 calc R
H18C H 0.1356 0.2313 0.0643 0.032 Uiso 1 1 calc R
C19 C 0.12643(15) 0.46126(10) 0.08636(5) 0.02300(18) Uani 1 1 d .
H19A H 0.2395 0.4254 0.1066 0.035 Uiso 1 1 calc R
H19B H 0.0837 0.5272 0.1110 0.035 Uiso 1 1 calc R
H19C H 0.1632 0.4866 0.0443 0.035 Uiso 1 1 calc R
C1 C 0.02802(16) 0.39388(8) 0.42808(4) 0.01934(16) Uani 1 1 d .
H1 H 0.1499 0.3906 0.4493 0.023 Uiso 1 1 calc R
C2 C -0.12309(18) 0.46544(10) 0.45115(4) 0.0241(2) Uani 1 1 d .
H2 H -0.1019 0.5092 0.4879 0.029 Uiso 1 1 calc R
C4 C -0.33792(15) 0.40505(10) 0.36544(5) 0.02361(19) Uani 1 1 d .
H4 H -0.4600 0.4088 0.3443 0.028 Uiso 1 1 calc R
C3 C -0.30531(17) 0.47209(10) 0.41986(5) 0.0259(2) Uani 1 1 d .
H3 H -0.4052 0.5210 0.4351 0.031 Uiso 1 1 calc R
O1 O 0.13599(11) 0.42655(6) 0.23984(3) 0.01653(12) Uani 1 1 d .
O2 O -0.26353(10) 0.15526(6) 0.16668(3) 0.01763(13) Uani 1 1 d .
O3 O -0.46387(11) 0.28432(7) 0.11916(3) 0.02341(15) Uani 1 1 d .
N1 N 0.00875(10) 0.27015(6) 0.18787(3) 0.01147(11) Uani 1 1 d .

loop_
_atom_site_aniso_label
_atom_site_aniso_U_11
_atom_site_aniso_U_22
_atom_site_aniso_U_33
_atom_site_aniso_U_23
_atom_site_aniso_U_13
_atom_site_aniso_U_12
C13 0.0128(3) 0.0133(4) 0.0094(2) -0.0003(2) 0.0004(2) 0.0003(3)
C12 0.0115(3) 0.0121(3) 0.0104(2) 0.0006(2) -0.0005(2) -0.0001(2)
C16 0.0124(3) 0.0154(4) 0.0119(3) 0.0019(3) -0.0011(2) 0.0025(3)
C10 0.0142(3) 0.0168(4) 0.0206(3) 0.0019(3) 0.0003(3) 0.0028(3)
C7 0.0138(3) 0.0138(4) 0.0105(3) 0.0008(2) -0.0002(2) 0.0000(3)
C11 0.0135(3) 0.0148(4) 0.0140(3) -0.0005(3) 0.0012(2) 0.0011(3)
C8 0.0192(3) 0.0187(4) 0.0124(3) 0.0031(3) -0.0017(3) 0.0016(3)
C6 0.0166(3) 0.0146(4) 0.0111(3) 0.0011(2) 0.0031(2) 0.0010(3)
C15 0.0129(3) 0.0208(4) 0.0132(3) -0.0008(3) 0.0011(2) 0.0007(3)
C14 0.0141(3) 0.0127(4) 0.0160(3) -0.0003(3) -0.0021(2) -0.0014(3)
C17 0.0143(3) 0.0233(4) 0.0128(3) 0.0059(3) -0.0003(2) 0.0027(3)
C5 0.0149(3) 0.0195(4) 0.0196(3) -0.0012(3) 0.0036(3) -0.0004(3)
C9 0.0171(3) 0.0193(4) 0.0192(3) 0.0049(3) -0.0027(3) 0.0032(3)
C18 0.0199(4) 0.0318(5) 0.0133(3) -0.0013(3) 0.0021(3) 0.0029(4)
C19 0.0190(4) 0.0260(5) 0.0240(4) 0.0111(4) -0.0004(3) -0.0021(3)
C1 0.0278(4) 0.0192(4) 0.0110(3) 0.0003(3) 0.0024(3) 0.0032(3)
C2 0.0368(5) 0.0210(5) 0.0144(3) -0.0004(3) 0.0095(3) 0.0042(4)
C4 0.0164(4) 0.0246(5) 0.0299(4) 0.0011(4) 0.0080(3) 0.0020(3)
C3 0.0287(5) 0.0218(5) 0.0271(4) 0.0014(4) 0.0158(4) 0.0053(4)
O1 0.0222(3) 0.0116(3) 0.0157(2) -0.0008(2) -0.0006(2) -0.0014(2)
O2 0.0134(2) 0.0196(3) 0.0199(3) 0.0014(2) -0.0018(2) -0.0032(2)
O3 0.0130(3) 0.0346(4) 0.0226(3) 0.0008(3) -0.0030(2) 0.0024(3)
N1 0.0131(3) 0.0109(3) 0.0104(2) 0.0007(2) -0.0017(2) -0.0001(2)

loop_
_atom_type_symbol
_atom_type_description
_atom_type_scat_dispersion_real
_atom_type_scat_dispersion_imag
_atom_type_scat_source
C C 0.0033 0.0016 'International Tables Vol C Tables 4.2.6.8 and 6.1.1.4'
H H 0.0000 0.0000 'International Tables Vol C Tables 4.2.6.8 and 6.1.1.4'
N N 0.0061 0.0033 'International Tables Vol C Tables 4.2.6.8 and 6.1.1.4'
O O 0.0106 0.0060 'International Tables Vol C Tables 4.2.6.8 and 6.1.1.4'

loop_
_geom_angle_atom_site_label_1
_geom_angle_atom_site_label_2
_geom_angle_atom_site_label_3
_geom_angle
O1 C13 N1 121.96(7)
O1 C13 C12 121.52(7)
N1 C13 C12 116.46(7)
C11 C12 C7 120.71(7)
C11 C12 C13 118.68(7)
C7 C12 C13 120.40(7)
N1 C16 C15 101.40(7)
N1 C16 C17 116.18(7)
C15 C16 C17 110.48(7)
C11 C10 C9 119.00(8)
C8 C7 C12 117.79(8)
C8 C7 C6 119.79(7)
C12 C7 C6 122.40(7)
C10 C11 C12 120.65(7)
C9 C8 C7 121.38(8)
C5 C6 C1 118.34(8)
C5 C6 C7 121.40(7)
C1 C6 C7 120.24(8)
O3 C15 O2 121.61(9)
O3 C15 C16 127.93(9)
O2 C15 C16 110.46(7)
O2 C14 N1 104.53(7)
C18 C17 C19 110.89(8)
C18 C17 C16 111.68(8)
C19 C17 C16 111.28(7)
C4 C5 C6 121.12(9)
C8 C9 C10 120.42(8)
C2 C1 C6 120.57(9)
C3 C2 C1 120.52(9)
C5 C4 C3 119.76(10)
C2 C3 C4 119.66(9)
C15 O2 C14 110.57(7)
C13 N1 C14 123.98(7)
C13 N1 C16 120.02(7)
C14 N1 C16 109.94(6)

loop_
_geom_bond_atom_site_label_1
_geom_bond_atom_site_label_2
_geom_bond_distance
C13 O1 1.2243(11)
C13 N1 1.3645(10)
C13 C12 1.5000(11)
C12 C11 1.3940(11)
C12 C7 1.4069(10)
C16 N1 1.4627(10)
C16 C15 1.5147(12)
C16 C17 1.5345(11)
C10 C11 1.3925(12)
C10 C9 1.3927(13)
C7 C8 1.3983(11)
C7 C6 1.4842(12)
C8 C9 1.3891(13)
C6 C5 1.3965(12)
C6 C1 1.4008(12)
C15 O3 1.2013(11)
C15 O2 1.3539(12)
C14 O2 1.4410(10)
C14 N1 1.4573(11)
C17 C18 1.5241(14)
C17 C19 1.5241(14)
C5 C4 1.3930(13)
C1 C2 1.3893(14)
C2 C3 1.3869(17)
C4 C3 1.3929(16)
